data_1565992
loop_
_publ_author_name
'Scelle, J\'er\'emy'
'Vervoitte, Hugo'
'Bouteiller, Laurent'
'Chamoreau, Lise-Marie'
'Sollogoub, Matthieu'
'Vives, Guillaume'
'Hasenknopf, Bernold'

_publ_section_title
;
 Size-dependent compression of threaded alkyldiphosphate in head to head
 cyclodextrin [3]pseudorotaxanes
;
_journal_issue 8
_journal_name_full 'Chemical Science'
_journal_page_first 2218
_journal_page_last 2225
_journal_paper_doi 10.1039/D1SC05697B
_journal_volume 13
_journal_year 2022
_chemical_absolute_configuration syn
_chemical_formula_moiety '2(C36 H60 O30), C8 H16 O8 P2, 4 K, 31.5 (H2 O)'
_chemical_formula_sum 'C80 H199 K4 O99.5 P2'
_chemical_formula_weight 2971.72
_space_group_crystal_system tetragonal
_space_group_IT_number 94
_space_group_name_Hall 'P 4n 2n'
_space_group_name_H-M_alt 'P 42 21 2'
_atom_sites_solution_hydrogens mixed
_atom_sites_solution_primary direct
_audit_creation_date 2021-10-01
_audit_creation_method
;
Olex2 1.2
(compiled 2018.05.29 svn.r3508 for OlexSys, GUI svn.r5506)
;
_audit_update_record
;
2021-10-11 deposited with the CCDC.	2022-01-17 downloaded from the CCDC.
;
_cell_angle_alpha 90
_cell_angle_beta 90
_cell_angle_gamma 90
_cell_formula_units_Z 4
_cell_length_a 23.4286(4)
_cell_length_b 23.4286(4)
_cell_length_c 24.2838(5)
_cell_measurement_reflns_used 9447
_cell_measurement_temperature 120
_cell_measurement_theta_max 66.06
_cell_measurement_theta_min 4.10
_cell_volume 13329.4(4)
_computing_cell_refinement 'Bruker APEX2'
_computing_data_collection 'Bruker SAINT'
_computing_data_reduction 'Bruker APEX2'
_computing_molecular_graphics 'Diamond (Brandenburg)'
_computing_publication_material 'Olex2 (Dolomanov et al., 2009)'
_computing_structure_refinement 'ShelXL (Sheldrick, 2015)'
_computing_structure_solution 'ShelXD (Sheldrick, 2008)'
_diffrn_ambient_temperature 120
_diffrn_measured_fraction_theta_full 0.998
_diffrn_measured_fraction_theta_max 0.997
_diffrn_measurement_device_type 'Bruker APEX-II CCD'
_diffrn_measurement_method '\f and \w scans'
_diffrn_radiation_type CuK\a
_diffrn_radiation_wavelength 1.54178
_diffrn_reflns_av_R_equivalents 0.0584
_diffrn_reflns_av_unetI/netI 0.0220
_diffrn_reflns_Laue_measured_fraction_full 0.998
_diffrn_reflns_Laue_measured_fraction_max 0.997
_diffrn_reflns_limit_h_max 28
_diffrn_reflns_limit_h_min -28
_diffrn_reflns_limit_k_max 27
_diffrn_reflns_limit_k_min -23
_diffrn_reflns_limit_l_max 29
_diffrn_reflns_limit_l_min -28
_diffrn_reflns_number 157940
_diffrn_reflns_point_group_measured_fraction_full 0.999
_diffrn_reflns_point_group_measured_fraction_max 0.998
_diffrn_reflns_theta_full 67.679
_diffrn_reflns_theta_max 68.467
_diffrn_reflns_theta_min 4.190
_diffrn_standards_number 0
_exptl_absorpt_coefficient_mu 2.489
_exptl_absorpt_correction_T_max 0.7531
_exptl_absorpt_correction_T_min 0.6183
_exptl_absorpt_correction_type multi-scan
_exptl_absorpt_process_details
'SADABS-2014/5 (Bruker,2014/5) was used for absorption correction. wR2(int) was 0.0924 before and 0.0629 after correction. The Ratio of minimum to maximum transmission is 0.8210. The \l/2 correction factor is 0.00150.'
_exptl_crystal_colour colourless
_exptl_crystal_colour_primary colourless
_exptl_crystal_density_diffrn 1.481
_exptl_crystal_description block
_exptl_crystal_F_000 6324
_exptl_crystal_recrystallization_method 'recristalisation from solvent'
_exptl_crystal_size_max 0.12
_exptl_crystal_size_mid 0.09
_exptl_crystal_size_min 0.09
_refine_diff_density_max 0.926
_refine_diff_density_min -0.824
_refine_diff_density_rms 0.107
_refine_ls_abs_structure_details
;
 Refined as an inversion twin.
;
_refine_ls_abs_structure_Flack 0.08(4)
_refine_ls_extinction_method none
_refine_ls_goodness_of_fit_ref 1.047
_refine_ls_hydrogen_treatment constr
_refine_ls_matrix_type full
_refine_ls_number_parameters 974
_refine_ls_number_reflns 12240
_refine_ls_number_restraints 13
_refine_ls_restrained_S_all 1.047
_refine_ls_R_factor_all 0.0893
_refine_ls_R_factor_gt 0.0826
_refine_ls_shift/su_max 0.000
_refine_ls_shift/su_mean 0.000
_refine_ls_structure_factor_coef Fsqd
_refine_ls_weighting_details 'w=1/[\s^2^(Fo^2^)+(0.1695P)^2^+16.0899P] where P=(Fo^2^+2Fc^2^)/3'
_refine_ls_weighting_scheme calc
_refine_ls_wR_factor_gt 0.2328
_refine_ls_wR_factor_ref 0.2433
_reflns_Friedel_coverage 0.798
_reflns_Friedel_fraction_full 1.000
_reflns_Friedel_fraction_max 0.999
_reflns_number_gt 11126
_reflns_number_total 12240
_reflns_threshold_expression 'I > 2\s(I)'
_cod_data_source_file d1sc05697b2.cif
_cod_data_source_block jsc340b_f_0m
_cod_depositor_comments 'Adding full bibliography for 1565992--1565995.cif.'
_cod_original_cell_volume 13329.4(5)
_cod_original_formula_sum 'C80 H199 K4 O99.50 P2'
_cod_database_code 1565992
_shelx_shelxl_version_number 2017/1
_shelx_space_group_comment
;
The symmetry employed for this shelxl refinement is uniquely defined
by the following loop, which should always be used as a source of
symmetry information in preference to the above space-group names.
They are only intended as comments.
;
_shelx_estimated_absorpt_t_max 0.807
_shelx_estimated_absorpt_t_min 0.754
_olex2_refinement_description
;
1. Twinned data refinement
 Scales: 0.92(4)
 0.08(4)
2. Fixed Uiso
 At 1.2 times of:
  All C(H) groups, All C(H,H) groups, All C(H,H,H,H) groups
 At 1.5 times of:
  All O(H) groups
3. Restrained distances
 O6D-H6D
 0.85 with sigma of 0.02
4. Uiso/Uaniso restraints and constraints
O5W \\sim O6W: within 1.7A with sigma of 0.04 and sigma for terminal atoms of
0.08
O25W: within 2A with sigma of 0.04 and sigma for terminal atoms of 0.08
Uanis(O31W) \\sim Ueq: with sigma of 0.1 and sigma for terminal atoms of 0.2
Uanis(O20W) \\sim Ueq: with sigma of 0.1 and sigma for terminal atoms of 0.2
: with sigma of 0.1 and sigma for terminal atoms of 0.2
5. Others
 Fixed Sof: H2C(0.5) O1(0.75) O1'(0.25) H1AA(0.75) H1AB(0.75) H1BC(0.25)
 H1BD(0.25) C2(0.75) H2G(0.75) H2H(0.75) C2'(0.25) H2'A(0.25) H2'B(0.25)
 H3AA(0.75) H3AB(0.75) H3BC(0.25) H3BD(0.25) K1(0.66667) K3(0.5) O1W(0.5)
 O2W(0.75) O3W(0.5) O5W(0.5) O6W(0.5) O7W(0.5) O8W(0.5) O9W(0.5) O10W(0.25)
 O12W(0.5) O30W(0.25) K2(0.33333) O4W(0.5) O13W(0.5) O14W(0.25) O15W(0.5)
 O17W(0.5) O18W(0.5) O19W(0.5) O20W(0.5) O21W(0.5) O26W(0.75) O29W(0.5)
 O31W(0.5) O32W(0.25) O23W(0.5) O24W(0.25) O25W(0.5)
6.a Riding coordinates:
 O6B(H6B), O6E(H6E), O6F(H6F)
6.b Riding coordinates and stretchable bonds:
 O6D(H6D)
6.c Ternary CH refined with riding coordinates:
 C1A(H1A), C2A(H2A), C3A(H3A), C4A(H4A), C5A(H5A), C1B(H1B), C2B(H2B),
 C3B(H3B), C4B(H4B), C5B(H5B), C1C(H1C), C2C(H2C), C3C(H3C), C4C(H4C), C5C(H5C),
  C1D(H1D), C2D(H2D), C3D(H3D), C4D(H4D), C5D(H5D), C1E(H1E), C2E(H2E),
 C3E(H3E), C4E(H4E), C5E(H5E), C1F(H1F), C2F(H2F), C3F(H3F), C4F(H4F), C5F(H5F)
6.d Secondary CH2 refined with riding coordinates:
 C6A(H6AA,H6AB), C6B(H6BA,H6BB), C6C(H6CA,H6CB), C6D(H6DA,H6DB), C6E(H6EA,
 H6EB), C6F(H6FA,H6FB), C1(H1AA,H1AB), C1(H1BC,H1BD), C2(H2G,H2H), C2'(H2'A,
 H2'B), C3(H3AA,H3AB), C3(H3BC,H3BD), C4(H4G,H4H)
;
_olex2_computing_structure_refinement_long 'ShelXL (Sheldrick, 2008)'
_olex2_exptl_crystal_mounting_method cryoloop
_olex2_submission_special_instructions 'No special instructions were received'

loop_
_space_group_symop_operation_xyz
'x, y, z'
'-x, -y, z'
'-y+1/2, x+1/2, z+1/2'
'y+1/2, -x+1/2, z+1/2'
'-x+1/2, y+1/2, -z+1/2'
'x+1/2, -y+1/2, -z+1/2'
'y, x, -z'
'-y, -x, -z'

loop_
_atom_site_label
_atom_site_type_symbol
_atom_site_fract_x
_atom_site_fract_y
_atom_site_fract_z
_atom_site_U_iso_or_equiv
_atom_site_adp_type
_atom_site_occupancy
_atom_site_site_symmetry_order
_atom_site_calc_flag
_atom_site_refinement_flags_posn
_atom_site_refinement_flags_adp
_atom_site_refinement_flags_occupancy
_atom_site_disorder_assembly
_atom_site_disorder_group
O1A O 0.46377(17) 0.74775(19) 0.60014(17) 0.0325(9) Uani 1 1 d . . . . .
O2A O 0.4940(2) 0.6671(2) 0.51971(19) 0.0446(11) Uani 1 1 d . . . . .
O3A O 0.4093(2) 0.5852(2) 0.55554(19) 0.0436(11) Uani 1 1 d . . . . .
O5A O 0.49403(19) 0.6851(2) 0.66937(18) 0.0375(10) Uani 1 1 d . . . . .
O6A O 0.4503(2) 0.7016(2) 0.7784(2) 0.0438(11) Uani 1 1 d . . . . .
C1A C 0.5004(3) 0.7024(3) 0.6138(3) 0.0362(13) Uani 1 1 d . . . . .
H1A H 0.540899 0.714039 0.607053 0.043 Uiso 1 1 calc R . . . .
C2A C 0.4847(3) 0.6527(3) 0.5758(3) 0.0372(14) Uani 1 1 d . . . . .
H2A H 0.510030 0.619710 0.585086 0.045 Uiso 1 1 calc R . . . .
C3A C 0.4235(3) 0.6348(3) 0.5864(2) 0.0336(12) Uani 1 1 d . . . . .
H3A H 0.397321 0.666612 0.575671 0.040 Uiso 1 1 calc R . . . .
C4A C 0.4150(3) 0.6212(3) 0.6470(2) 0.0327(12) Uani 1 1 d . . . . .
H4A H 0.436510 0.585694 0.656682 0.039 Uiso 1 1 calc R . . . .
C5A C 0.4360(3) 0.6711(3) 0.6831(3) 0.0338(13) Uani 1 1 d . . . . .
H5A H 0.411108 0.705140 0.676972 0.041 Uiso 1 1 calc R . . . .
C6A C 0.4351(3) 0.6552(3) 0.7434(3) 0.0398(14) Uani 1 1 d . . . . .
H6AA H 0.396432 0.641681 0.753318 0.048 Uiso 1 1 calc R . . . .
H6AB H 0.462079 0.623246 0.749655 0.048 Uiso 1 1 calc R . . . .
O1B O 0.39792(18) 0.91413(18) 0.57825(18) 0.0331(9) Uani 1 1 d . . . . .
O2B O 0.4613(2) 0.9115(2) 0.4821(2) 0.0499(12) Uani 1 1 d . . . . .
O3B O 0.4933(2) 0.7911(2) 0.49671(18) 0.0406(10) Uani 1 1 d . . . . .
O5B O 0.47987(19) 0.9002(2) 0.63088(19) 0.0363(10) Uani 1 1 d . . . . .
O6B O 0.4620(2) 0.8587(2) 0.74003(18) 0.0424(11) Uani 1 1 d . . . . .
H6B H 0.432194 0.836502 0.760524 0.064 Uiso 1 1 d R . . . .
C1B C 0.4582(3) 0.9215(3) 0.5806(3) 0.0346(13) Uani 1 1 d . . . . .
H1B H 0.467875 0.962936 0.576909 0.042 Uiso 1 1 calc R . . . .
C2B C 0.4822(3) 0.8884(3) 0.5315(3) 0.0404(14) Uani 1 1 d . . . . .
H2B H 0.524696 0.892667 0.531685 0.048 Uiso 1 1 calc R . . . .
C3B C 0.4681(3) 0.8256(3) 0.5384(3) 0.0365(13) Uani 1 1 d . . . . .
H3B H 0.425766 0.821186 0.536010 0.044 Uiso 1 1 calc R . . . .
C4B C 0.4873(3) 0.8039(3) 0.5945(2) 0.0331(13) Uani 1 1 d . . . . .
H4B H 0.529902 0.802210 0.596184 0.040 Uiso 1 1 calc R . . . .
C5B C 0.4643(3) 0.8418(3) 0.6412(3) 0.0336(13) Uani 1 1 d . . . . .
H5B H 0.421803 0.838524 0.642659 0.040 Uiso 1 1 calc R . . . .
C6B C 0.4891(3) 0.8271(3) 0.6971(3) 0.0369(13) Uani 1 1 d . . . . .
H6BA H 0.484243 0.785721 0.704037 0.044 Uiso 1 1 calc R . . . .
H6BB H 0.530523 0.835526 0.697147 0.044 Uiso 1 1 calc R . . . .
O1C O 0.22350(19) 0.93810(19) 0.6094(2) 0.0380(10) Uani 1 1 d . . . . .
O2C O 0.2266(2) 0.9936(2) 0.5067(2) 0.0514(13) Uani 1 1 d . . . . .
O3C O 0.3471(2) 0.9646(2) 0.48761(19) 0.0428(11) Uani 1 1 d . . . . .
O5C O 0.2896(2) 1.00388(19) 0.64370(18) 0.0371(10) Uani 1 1 d . . . . .
O6C O 0.4043(3) 1.0300(3) 0.6747(3) 0.0696(18) Uani 1 1 d . . . . .
C1C C 0.2459(3) 0.9936(3) 0.6043(3) 0.0389(14) Uani 1 1 d . . . . .
H1C H 0.214421 1.021928 0.609963 0.047 Uiso 1 1 calc R . . . .
C2C C 0.2697(3) 1.0006(3) 0.5467(3) 0.0383(14) Uani 1 1 d . . . . .
H2C H 0.286043 1.039871 0.543095 0.046 Uiso 0.5 1 calc R . . A .
C3C C 0.3177(3) 0.9569(3) 0.5385(3) 0.0338(13) Uani 1 1 d . . . . .
H3C H 0.301187 0.917530 0.539691 0.041 Uiso 1 1 calc R . . . .
C4C C 0.3616(3) 0.9630(3) 0.5838(3) 0.0342(13) Uani 1 1 d . . . . .
H4C H 0.384124 0.998771 0.578411 0.041 Uiso 1 1 calc R . . . .
C5C C 0.3354(3) 0.9622(3) 0.6416(3) 0.0376(14) Uani 1 1 d . . . . .
H5C H 0.319290 0.923394 0.648940 0.045 Uiso 1 1 calc R . . . .
C6C C 0.3755(4) 0.9774(4) 0.6866(3) 0.0524(18) Uani 1 1 d . . . . .
H6CA H 0.354211 0.981099 0.721622 0.063 Uiso 1 1 calc R . . . .
H6CB H 0.404032 0.946496 0.691131 0.063 Uiso 1 1 calc R . . . .
O1D O 0.1154(2) 0.7995(2) 0.66449(19) 0.0395(10) Uani 1 1 d . . . . .
O2D O 0.0477(2) 0.8408(2) 0.5797(2) 0.0490(12) Uani 1 1 d . . . . .
O3D O 0.1280(2) 0.9260(2) 0.5424(2) 0.0469(11) Uani 1 1 d . . . . .
O5D O 0.1143(2) 0.8881(2) 0.70719(18) 0.0379(10) Uani 1 1 d . . . . .
O6D O 0.2001(2) 0.9088(2) 0.7839(2) 0.0473(11) Uani 1 1 d D . . . .
H6D H 0.2324(11) 0.8923(6) 0.7874(2) 0.071 Uiso 1 1 d DGR . . . .
C1D C 0.0851(3) 0.8502(3) 0.6722(3) 0.0372(14) Uani 1 1 d . . . . .
H1D H 0.046834 0.841274 0.688319 0.045 Uiso 1 1 calc R . . . .
C2D C 0.0771(3) 0.8786(3) 0.6162(3) 0.0407(15) Uani 1 1 d . . . . .
H2D H 0.053839 0.914006 0.621029 0.049 Uiso 1 1 calc R . . . .
C3D C 0.1343(3) 0.8946(3) 0.5919(3) 0.0404(14) Uani 1 1 d . . . . .
H3D H 0.156226 0.858965 0.583933 0.048 Uiso 1 1 calc R . . . .
C4D C 0.1680(3) 0.9308(3) 0.6325(3) 0.0366(14) Uani 1 1 d . . . . .
H4D H 0.149200 0.968885 0.636882 0.044 Uiso 1 1 calc R . . . .
C5D C 0.1716(3) 0.9007(3) 0.6887(3) 0.0382(14) Uani 1 1 d . . . . .
H5D H 0.193826 0.864488 0.684931 0.046 Uiso 1 1 calc R . . . .
C6D C 0.1980(3) 0.9373(3) 0.7324(3) 0.0426(15) Uani 1 1 d . . . . .
H6DA H 0.237247 0.947863 0.721110 0.051 Uiso 1 1 calc R . . . .
H6DB H 0.175617 0.972891 0.736275 0.051 Uiso 1 1 calc R . . . .
O1E O 0.17799(19) 0.63282(19) 0.68560(17) 0.0348(9) Uani 1 1 d . . . . .
O2E O 0.0814(2) 0.6020(2) 0.62675(19) 0.0428(11) Uani 1 1 d . . . . .
O3E O 0.0493(2) 0.7198(2) 0.60591(19) 0.0399(10) Uani 1 1 d . . . . .
O5E O 0.1221(2) 0.6738(2) 0.75442(17) 0.0401(10) Uani 1 1 d . . . . .
O6E O 0.1698(2) 0.7493(3) 0.8292(2) 0.0506(13) Uani 1 1 d . . . . .
H6E H 0.200609 0.759798 0.816480 0.076 Uiso 1 1 d R . . . .
C1E C 0.1248(3) 0.6321(3) 0.7120(3) 0.0376(14) Uani 1 1 d . . . . .
H1E H 0.117888 0.593383 0.727987 0.045 Uiso 1 1 calc R . . . .
C2E C 0.0804(3) 0.6444(3) 0.6682(3) 0.0388(14) Uani 1 1 d . . . . .
H2E H 0.041860 0.644488 0.685848 0.047 Uiso 1 1 calc R . . . .
C3E C 0.0923(3) 0.7037(3) 0.6448(2) 0.0347(13) Uani 1 1 d . . . . .
H3E H 0.129847 0.702666 0.625312 0.042 Uiso 1 1 calc R . . . .
C4E C 0.0958(3) 0.7483(3) 0.6908(3) 0.0370(14) Uani 1 1 d . . . . .
H4E H 0.057040 0.754723 0.706772 0.044 Uiso 1 1 calc R . . . .
C5E C 0.1366(3) 0.7297(3) 0.7358(3) 0.0381(14) Uani 1 1 d . . . . .
H5E H 0.176510 0.729631 0.721147 0.046 Uiso 1 1 calc R . . . .
C6E C 0.1334(3) 0.7685(3) 0.7866(3) 0.0425(15) Uani 1 1 d . . . . .
H6EA H 0.144336 0.807847 0.776061 0.051 Uiso 1 1 calc R . . . .
H6EB H 0.093639 0.769525 0.800318 0.051 Uiso 1 1 calc R . . . .
O1F O 0.35558(19) 0.61185(18) 0.65434(17) 0.0331(9) Uani 1 1 d . . . . .
O2F O 0.3148(2) 0.5183(2) 0.5934(2) 0.0467(12) Uani 1 1 d . . . . .
O3F O 0.1950(2) 0.5432(2) 0.61232(19) 0.0389(10) Uani 1 1 d . . . . .
O5F O 0.3148(2) 0.57475(19) 0.73374(17) 0.0360(9) Uani 1 1 d . . . . .
O6F O 0.2964(2) 0.6494(3) 0.8231(2) 0.0498(12) Uani 1 1 d . . . . .
H6F H 0.293978 0.689533 0.820016 0.075 Uiso 1 1 d R . . . .
C1F C 0.3370(3) 0.5622(3) 0.6818(3) 0.0368(14) Uani 1 1 d . . . . .
H1F H 0.370433 0.536040 0.686459 0.044 Uiso 1 1 calc R . . . .
C2F C 0.2928(3) 0.5325(3) 0.6459(3) 0.0386(14) Uani 1 1 d . . . . .
H2F H 0.280901 0.496414 0.664721 0.046 Uiso 1 1 calc R . . . .
C3F C 0.2404(3) 0.5710(3) 0.6406(2) 0.0333(13) Uani 1 1 d . . . . .
H3F H 0.251569 0.605713 0.619146 0.040 Uiso 1 1 calc R . . . .
C4F C 0.2198(3) 0.5900(3) 0.6969(3) 0.0326(12) Uani 1 1 d . . . . .
H4F H 0.201628 0.557158 0.716504 0.039 Uiso 1 1 calc R . . . .
C5F C 0.2685(3) 0.6148(3) 0.7322(3) 0.0355(13) Uani 1 1 d . . . . .
H5F H 0.281972 0.651498 0.715644 0.043 Uiso 1 1 calc R . . . .
C6F C 0.2506(3) 0.6248(3) 0.7907(3) 0.0436(16) Uani 1 1 d . . . . .
H6FA H 0.217343 0.650944 0.791282 0.052 Uiso 1 1 calc R . . . .
H6FB H 0.238645 0.588179 0.807388 0.052 Uiso 1 1 calc R . . . .
P1 P 0.31612(9) 0.79991(9) 0.77869(8) 0.0503(5) Uani 1 1 d . . . . .
O1 O 0.2858(4) 0.7693(4) 0.7258(3) 0.063(2) Uani 0.75 1 d . . . B 1
O1' O 0.3027(15) 0.8197(9) 0.7120(9) 0.074(9) Uani 0.25 1 d . . . B 2
O2 O 0.3785(3) 0.7901(3) 0.7794(3) 0.0580(14) Uani 1 1 d . . . . .
O3 O 0.3001(3) 0.8608(3) 0.7857(5) 0.103(3) Uani 1 1 d . . . . .
O4 O 0.2832(3) 0.7610(3) 0.8197(4) 0.086(2) Uani 1 1 d . . . . .
C1 C 0.3002(3) 0.7853(4) 0.6730(3) 0.0476(17) Uani 1 1 d . . . . .
H1AA H 0.341598 0.778936 0.667714 0.057 Uiso 0.75 1 calc R . . B 1
H1AB H 0.292897 0.826655 0.668852 0.057 Uiso 0.75 1 calc R . . B 1
H1BC H 0.275881 0.753437 0.686057 0.057 Uiso 0.25 1 calc R . . B 2
H1BD H 0.339150 0.769421 0.669137 0.057 Uiso 0.25 1 calc R . . B 2
C2 C 0.2704(6) 0.7559(6) 0.6315(5) 0.062(3) Uani 0.75 1 d . . . B 1
H2G H 0.229268 0.762649 0.638183 0.075 Uiso 0.75 1 calc R . . B 1
H2H H 0.277155 0.714723 0.637724 0.075 Uiso 0.75 1 calc R . . B 1
C2' C 0.282(2) 0.7973(18) 0.6196(17) 0.069(10) Uani 0.25 1 d . . . B 2
H2'A H 0.241914 0.810345 0.624475 0.083 Uiso 0.25 1 calc R . . B 2
H2'B H 0.303640 0.831825 0.609201 0.083 Uiso 0.25 1 calc R . . B 2
C3 C 0.2802(5) 0.7663(6) 0.5729(4) 0.078(3) Uani 1 1 d . . . . .
H3AA H 0.273950 0.807721 0.567606 0.093 Uiso 0.75 1 calc R . . B 1
H3AB H 0.321484 0.759803 0.567094 0.093 Uiso 0.75 1 calc R . . B 1
H3BC H 0.301550 0.732638 0.586366 0.093 Uiso 0.25 1 calc R . . B 2
H3BD H 0.309030 0.788120 0.551830 0.093 Uiso 0.25 1 calc R . . B 2
C4 C 0.2530(8) 0.7398(7) 0.5278(5) 0.102(4) Uani 1 1 d . . . . .
H4G H 0.258863 0.698476 0.533957 0.122 Uiso 1 1 calc R . . . .
H4H H 0.211780 0.746626 0.534089 0.122 Uiso 1 1 calc R . . . .
K1 K 0.2215(2) 1.1118(2) 0.46474(16) 0.0990(14) Uani 0.6667 1 d . . . C 1
K3 K 0.4665(4) 1.0044(2) 0.4175(2) 0.135(4) Uani 0.5 1 d . . . D 1
O1W O 0.6053(7) 0.8176(9) 0.4867(8) 0.097(5) Uani 0.5 1 d . . . E 1
O2W O 0.3571(5) 0.4162(4) 0.5541(4) 0.085(3) Uani 0.75 1 d . . . F 1
O3W O 0.482(2) 0.4879(9) 0.565(2) 0.29(3) Uani 0.5 1 d . . . G 1
O5W O 0.4604(5) 0.9525(5) 0.8089(4) 0.050(2) Uani 0.5 1 d . U . H 1
O6W O 0.4016(12) 0.8921(9) 0.9374(9) 0.110(7) Uani 0.5 1 d . U . I 1
O7W O 0.1657(10) 0.9023(7) 0.8973(7) 0.106(7) Uani 0.5 1 d . . . J 1
O8W O 0.1047(10) 0.7474(11) 1.0229(12) 0.131(8) Uani 0.5 1 d . . . K 1
O9W O 0.2823(11) 0.7680(16) 0.9332(8) 0.152(12) Uani 0.5 1 d . . . L 1
O10W O 0.040(2) 1.0269(17) 0.6488(18) 0.122(16) Uani 0.25 1 d . . . M 1
O12W O 0.115(2) 1.0486(13) 0.5294(9) 0.190(19) Uani 0.5 1 d . . . C 1
O30W O 0.000000 1.000000 0.8240(12) 0.22(3) Uani 0.5 2 d S T P N 1
K2 K -0.0593(4) 0.8408(5) 0.6147(4) 0.100(3) Uani 0.3333 1 d . . . O 2
O4W O 0.4997(5) 1.0281(5) 0.7333(4) 0.052(2) Uani 0.5 1 d . . . P 2
O11W O 0.0513(8) 0.9946(7) 0.7263(7) 0.170(6) Uani 1 1 d . . . Q 2
O13W O 0.6457(12) 0.7552(9) 0.4034(8) 0.128(9) Uani 0.5 1 d . . . R 2
O14W O 0.3682(19) 0.3777(11) 0.5151(8) 0.091(12) Uani 0.25 1 d . . . S 2
O15W O 0.0892(6) 0.9038(5) 0.8309(6) 0.075(4) Uani 0.5 1 d . . . T 2
O17W O 0.2600(6) 0.7612(7) 0.9872(5) 0.073(5) Uani 0.5 1 d . . . U 2
O18W O -0.1136(5) 0.9329(5) 0.6559(5) 0.067(4) Uani 0.5 1 d . . . O 2
O19W O 0.4340(12) 0.8876(17) 0.9513(12) 0.177(17) Uani 0.5 1 d . . . V 2
O20W O 0.149(2) 1.0771(14) 0.483(2) 0.29(3) Uani 0.5 1 d . U . W 2
O21W O 0.043(3) 1.010(2) 0.5505(13) 0.30(4) Uani 0.5 1 d . . . X 2
O26W O 0.3726(3) 1.1343(4) 0.6242(3) 0.0565(19) Uani 0.75 1 d . . . Y 2
O29W O 0.1478(6) 0.7838(10) 0.9370(5) 0.097(6) Uani 0.5 1 d . . . Z 2
O31W O 0.469(3) 1.0368(12) 0.3873(9) 0.27(3) Uani 0.5 1 d . U . A 2
O32W O 0.6719(15) 0.8583(16) 0.5298(14) 0.090(9) Uiso 0.25 1 d . . . B 2
O23W O 0.2488(11) 0.6509(7) 0.9309(6) 0.104(7) Uani 0.5 1 d . . . C 3
O24W O 0.4099(15) 0.4377(16) 0.5291(15) 0.090(9) Uiso 0.25 1 d . . . D 3
O25W O 0.3171(16) 0.6259(16) 0.9378(15) 0.173(12) Uiso 0.5 1 d . U . E 4
O27W O 0.4306(3) 0.7976(4) 0.8823(3) 0.085(2) Uani 1 1 d . . . . .
O28W O 0.3507(5) 0.9475(5) 0.8381(5) 0.129(4) Uani 1 1 d . . . . .

loop_
_atom_site_aniso_label
_atom_site_aniso_U_11
_atom_site_aniso_U_22
_atom_site_aniso_U_33
_atom_site_aniso_U_23
_atom_site_aniso_U_13
_atom_site_aniso_U_12
O1A 0.0250(19) 0.039(2) 0.033(2) -0.0036(17) -0.0029(16) -0.0025(17)
O2A 0.047(3) 0.053(3) 0.034(2) -0.011(2) 0.005(2) -0.008(2)
O3A 0.047(3) 0.042(3) 0.041(2) -0.010(2) -0.003(2) -0.007(2)
O5A 0.032(2) 0.044(2) 0.037(2) -0.0023(19) -0.0094(18) -0.0019(19)
O6A 0.048(3) 0.048(3) 0.035(2) -0.006(2) -0.008(2) -0.003(2)
C1A 0.030(3) 0.042(3) 0.036(3) -0.001(3) -0.001(2) 0.003(3)
C2A 0.033(3) 0.038(3) 0.041(3) -0.004(3) 0.003(3) -0.001(3)
C3A 0.033(3) 0.038(3) 0.031(3) -0.001(2) -0.003(2) -0.001(2)
C4A 0.031(3) 0.036(3) 0.031(3) -0.002(2) -0.006(2) 0.005(2)
C5A 0.029(3) 0.039(3) 0.033(3) -0.004(2) -0.002(2) -0.001(2)
C6A 0.043(4) 0.042(3) 0.034(3) 0.000(3) -0.008(3) 0.002(3)
O1B 0.032(2) 0.031(2) 0.036(2) -0.0013(17) -0.0047(17) -0.0023(17)
O2B 0.052(3) 0.057(3) 0.040(3) 0.005(2) 0.002(2) -0.002(2)
O3B 0.040(2) 0.052(3) 0.029(2) -0.005(2) 0.0021(19) 0.006(2)
O5B 0.032(2) 0.037(2) 0.040(2) -0.0056(18) -0.0060(18) -0.0059(17)
O6B 0.055(3) 0.042(2) 0.031(2) -0.0069(19) -0.002(2) -0.003(2)
C1B 0.029(3) 0.038(3) 0.037(3) 0.000(3) -0.003(2) -0.005(2)
C2B 0.033(3) 0.049(4) 0.038(3) 0.005(3) 0.004(3) 0.000(3)
C3B 0.029(3) 0.042(3) 0.038(3) -0.005(3) -0.002(3) 0.002(3)
C4B 0.031(3) 0.034(3) 0.035(3) -0.005(2) -0.003(2) -0.001(2)
C5B 0.028(3) 0.039(3) 0.034(3) -0.002(3) -0.002(2) -0.005(2)
C6B 0.038(3) 0.038(3) 0.034(3) -0.001(3) -0.007(3) 0.003(3)
O1C 0.035(2) 0.029(2) 0.051(3) -0.0078(19) 0.000(2) -0.0031(17)
O2C 0.045(3) 0.053(3) 0.056(3) -0.005(2) -0.020(2) 0.009(2)
O3C 0.046(3) 0.047(3) 0.036(2) 0.003(2) -0.004(2) -0.003(2)
O5C 0.039(2) 0.031(2) 0.042(2) -0.0097(18) -0.0072(19) 0.0028(18)
O6C 0.056(3) 0.085(5) 0.067(4) -0.021(3) -0.015(3) -0.016(3)
C1C 0.039(3) 0.027(3) 0.051(4) -0.003(3) -0.006(3) 0.004(3)
C2C 0.042(4) 0.030(3) 0.043(3) 0.004(3) -0.008(3) -0.002(3)
C3C 0.037(3) 0.028(3) 0.037(3) 0.004(2) -0.004(3) -0.004(2)
C4C 0.036(3) 0.027(3) 0.039(3) -0.001(2) -0.001(3) 0.002(2)
C5C 0.042(3) 0.034(3) 0.036(3) -0.002(3) -0.001(3) 0.004(3)
C6C 0.050(4) 0.060(5) 0.047(4) -0.010(3) -0.011(3) 0.009(4)
O1D 0.040(2) 0.039(2) 0.040(2) -0.0080(19) 0.0118(19) -0.0050(19)
O2D 0.051(3) 0.064(3) 0.032(2) -0.008(2) -0.002(2) -0.016(2)
O3D 0.049(3) 0.054(3) 0.038(2) -0.002(2) -0.006(2) -0.004(2)
O5D 0.036(2) 0.041(2) 0.037(2) -0.0119(19) 0.0028(18) 0.0009(18)
O6D 0.055(3) 0.049(3) 0.038(2) -0.008(2) 0.000(2) -0.005(2)
C1D 0.034(3) 0.041(3) 0.037(3) -0.008(3) 0.005(3) 0.002(3)
C2D 0.039(3) 0.044(4) 0.039(3) -0.007(3) -0.002(3) 0.000(3)
C3D 0.039(3) 0.039(3) 0.043(3) -0.005(3) 0.001(3) -0.003(3)
C4D 0.033(3) 0.035(3) 0.041(3) -0.010(3) 0.000(3) 0.003(2)
C5D 0.034(3) 0.038(3) 0.043(3) -0.009(3) -0.001(3) 0.004(3)
C6D 0.045(4) 0.039(3) 0.044(4) -0.010(3) 0.001(3) -0.003(3)
O1E 0.036(2) 0.040(2) 0.029(2) 0.0036(17) 0.0049(17) -0.0012(18)
O2E 0.048(3) 0.042(3) 0.038(2) -0.0063(19) -0.004(2) -0.007(2)
O3E 0.042(2) 0.040(2) 0.037(2) -0.0047(19) -0.0015(19) -0.003(2)
O5E 0.040(2) 0.051(3) 0.029(2) -0.0003(19) 0.0092(18) -0.006(2)
O6E 0.047(3) 0.072(4) 0.033(2) -0.006(2) -0.001(2) -0.007(3)
C1E 0.035(3) 0.045(3) 0.033(3) 0.005(3) 0.002(3) -0.004(3)
C2E 0.038(3) 0.044(4) 0.035(3) -0.001(3) 0.004(3) -0.009(3)
C3E 0.035(3) 0.041(3) 0.028(3) -0.001(3) -0.002(2) -0.006(3)
C4E 0.035(3) 0.045(4) 0.031(3) -0.006(3) 0.010(3) -0.006(3)
C5E 0.036(3) 0.046(4) 0.032(3) -0.004(3) 0.007(3) -0.003(3)
C6E 0.040(3) 0.054(4) 0.033(3) -0.010(3) 0.008(3) -0.005(3)
O1F 0.037(2) 0.030(2) 0.032(2) 0.0046(17) -0.0030(17) 0.0023(17)
O2F 0.048(3) 0.047(3) 0.045(3) -0.012(2) -0.009(2) 0.006(2)
O3F 0.038(2) 0.042(2) 0.037(2) 0.0005(19) -0.0034(19) -0.0070(19)
O5F 0.045(2) 0.033(2) 0.030(2) 0.0069(17) -0.0073(18) 0.0009(18)
O6F 0.055(3) 0.059(3) 0.035(2) -0.002(2) -0.006(2) -0.010(2)
C1F 0.040(3) 0.032(3) 0.038(3) 0.006(3) -0.006(3) 0.000(3)
C2F 0.050(4) 0.034(3) 0.032(3) 0.004(2) -0.003(3) -0.001(3)
C3F 0.040(3) 0.028(3) 0.031(3) 0.003(2) -0.001(2) -0.007(3)
C4F 0.038(3) 0.028(3) 0.032(3) 0.008(2) -0.001(2) -0.002(2)
C5F 0.038(3) 0.038(3) 0.031(3) 0.005(2) -0.005(2) -0.006(3)
C6F 0.049(4) 0.047(4) 0.035(3) 0.005(3) -0.006(3) -0.010(3)
P1 0.0522(11) 0.0540(11) 0.0447(10) -0.0082(8) -0.0117(8) 0.0043(9)
O1 0.063(5) 0.076(6) 0.048(4) 0.007(4) -0.005(4) -0.016(4)
O1' 0.14(3) 0.031(10) 0.046(12) -0.009(9) -0.023(14) -0.041(14)
O2 0.056(3) 0.058(3) 0.061(3) 0.002(3) 0.005(3) -0.002(3)
O3 0.061(4) 0.065(4) 0.185(10) -0.010(5) -0.039(5) 0.000(3)
O4 0.057(4) 0.072(5) 0.129(7) 0.004(5) 0.004(4) -0.010(3)
C1 0.050(4) 0.054(4) 0.039(3) 0.002(3) 0.004(3) 0.006(3)
C2 0.086(9) 0.057(8) 0.044(6) 0.002(5) -0.003(6) -0.009(6)
C2' 0.09(3) 0.05(2) 0.06(2) -0.018(18) -0.01(2) 0.00(2)
C3 0.094(8) 0.102(8) 0.037(4) -0.005(5) -0.001(5) 0.005(6)
C4 0.137(12) 0.103(10) 0.065(6) -0.009(7) -0.014(8) 0.012(9)
K1 0.145(4) 0.092(3) 0.0603(19) -0.0062(18) -0.017(2) 0.026(3)
K3 0.278(10) 0.057(3) 0.070(3) 0.014(3) -0.090(4) -0.045(5)
O1W 0.071(9) 0.109(13) 0.112(13) -0.019(10) 0.042(9) -0.005(9)
O2W 0.121(9) 0.046(5) 0.089(7) 0.019(4) 0.017(6) 0.050(5)
O3W 0.31(6) 0.040(15) 0.53(7) 0.02(2) -0.21(5) 0.013(19)
O5W 0.053(6) 0.045(5) 0.050(6) -0.012(5) -0.009(5) 0.000(4)
O6W 0.119(17) 0.102(14) 0.109(14) -0.030(11) -0.001(13) 0.046(13)
O7W 0.159(17) 0.075(10) 0.083(11) 0.024(9) -0.030(11) -0.073(12)
O8W 0.104(15) 0.127(18) 0.16(2) 0.002(16) -0.014(15) -0.032(13)
O9W 0.130(18) 0.27(4) 0.055(10) 0.007(14) -0.008(10) 0.06(2)
O10W 0.16(4) 0.09(2) 0.12(3) 0.01(2) 0.02(3) 0.09(3)
O12W 0.36(5) 0.15(2) 0.067(12) -0.023(13) -0.05(2) 0.17(3)
O30W 0.36(6) 0.21(4) 0.084(17) 0.000 0.000 -0.26(5)
K2 0.080(5) 0.132(8) 0.089(5) 0.020(5) 0.007(4) -0.005(5)
O4W 0.040(5) 0.063(6) 0.053(6) 0.007(5) -0.004(5) -0.014(5)
O11W 0.182(14) 0.135(11) 0.191(14) -0.029(11) -0.065(12) 0.017(10)
O13W 0.20(2) 0.089(12) 0.097(13) -0.011(10) 0.075(15) -0.004(14)
O14W 0.20(4) 0.046(13) 0.025(11) 0.006(9) 0.037(16) 0.004(18)
O15W 0.064(8) 0.048(6) 0.113(11) -0.013(6) 0.069(8) -0.007(5)
O17W 0.058(8) 0.106(13) 0.054(10) -0.012(7) -0.016(6) 0.031(9)
O18W 0.064(7) 0.058(7) 0.081(8) 0.053(6) 0.040(6) 0.031(6)
O19W 0.099(17) 0.29(4) 0.14(2) -0.04(2) -0.030(15) 0.13(2)
O20W 0.35(5) 0.16(3) 0.35(5) 0.18(3) 0.23(5) 0.19(3)
O21W 0.50(10) 0.28(5) 0.11(2) 0.00(3) 0.02(3) 0.29(7)
O26W 0.056(4) 0.067(5) 0.046(4) -0.029(3) 0.016(3) -0.011(4)
O29W 0.064(8) 0.20(2) 0.029(5) -0.031(8) -0.003(5) 0.044(10)
O31W 0.64(9) 0.097(16) 0.072(12) 0.030(13) 0.03(3) 0.09(3)
O23W 0.19(2) 0.079(10) 0.049(7) 0.017(7) 0.023(10) 0.021(11)
O27W 0.061(4) 0.121(7) 0.073(4) -0.015(4) -0.002(3) 0.014(4)
O28W 0.129(9) 0.104(7) 0.155(10) -0.072(7) -0.038(8) 0.046(6)

loop_
_atom_type_symbol
_atom_type_description
_atom_type_scat_dispersion_real
_atom_type_scat_dispersion_imag
_atom_type_scat_source
C C 0.0181 0.0091 'International Tables Vol C Tables 4.2.6.8 and 6.1.1.4'
H H 0.0000 0.0000 'International Tables Vol C Tables 4.2.6.8 and 6.1.1.4'
K K 0.3868 1.0657 'International Tables Vol C Tables 4.2.6.8 and 6.1.1.4'
O O 0.0492 0.0322 'International Tables Vol C Tables 4.2.6.8 and 6.1.1.4'
P P 0.2955 0.4335 'International Tables Vol C Tables 4.2.6.8 and 6.1.1.4'

loop_
_geom_angle_atom_site_label_1
_geom_angle_atom_site_label_2
_geom_angle_atom_site_label_3
_geom_angle
_geom_angle_site_symmetry_1
_geom_angle_site_symmetry_3
_geom_angle_publ_flag
C1A O1A C4B 118.8(5) . . ?
C1A O5A C5A 112.8(5) . . ?
C6A O6A K2 105.2(5) . 6_566 ?
O1A C1A O5A 112.2(5) . . ?
O1A C1A H1A 109.6 . . ?
O1A C1A C2A 106.6(5) . . ?
O5A C1A H1A 109.6 . . ?
O5A C1A C2A 109.3(5) . . ?
C2A C1A H1A 109.6 . . ?
O2A C2A C1A 111.1(5) . . ?
O2A C2A H2A 108.0 . . ?
O2A C2A C3A 111.9(5) . . ?
C1A C2A H2A 108.0 . . ?
C3A C2A C1A 109.6(5) . . ?
C3A C2A H2A 108.0 . . ?
O3A C3A C2A 110.9(5) . . ?
O3A C3A H3A 109.2 . . ?
O3A C3A C4A 108.0(5) . . ?
C2A C3A H3A 109.2 . . ?
C2A C3A C4A 110.3(5) . . ?
C4A C3A H3A 109.2 . . ?
C3A C4A H4A 109.6 . . ?
C3A C4A C5A 110.5(5) . . ?
C5A C4A H4A 109.6 . . ?
O1F C4A C3A 106.4(5) . . ?
O1F C4A H4A 109.6 . . ?
O1F C4A C5A 111.0(5) . . ?
O5A C5A C4A 110.0(5) . . ?
O5A C5A H5A 109.5 . . ?
O5A C5A C6A 107.1(5) . . ?
C4A C5A H5A 109.5 . . ?
C6A C5A C4A 111.1(5) . . ?
C6A C5A H5A 109.5 . . ?
O6A C6A C5A 112.7(6) . . ?
O6A C6A H6AA 109.1 . . ?
O6A C6A H6AB 109.1 . . ?
O6A C6A K2 51.3(4) . 6_566 ?
C5A C6A H6AA 109.1 . . ?
C5A C6A H6AB 109.1 . . ?
C5A C6A K2 163.9(5) . 6_566 ?
H6AA C6A H6AB 107.8 . . ?
K2 C6A H6AA 78.5 6_566 . ?
K2 C6A H6AB 81.0 6_566 . ?
C1B O1B C4C 119.2(5) . . ?
C2B O2B K3 142.8(5) . . ?
C2B O2B K3 119.9(4) . 2_675 ?
K3 O2B K3 31.4(4) . 2_675 ?
C1B O5B C5B 113.3(5) . . ?
C6B O6B H6B 113.8 . . ?
O1B C1B H1B 109.8 . . ?
O1B C1B C2B 105.8(5) . . ?
O5B C1B O1B 110.3(5) . . ?
O5B C1B H1B 109.8 . . ?
O5B C1B C2B 111.2(5) . . ?
C2B C1B H1B 109.8 . . ?
O2B C2B C1B 110.0(6) . . ?
O2B C2B H2B 108.2 . . ?
O2B C2B C3B 113.1(6) . . ?
C1B C2B H2B 108.2 . . ?
C3B C2B C1B 109.0(5) . . ?
C3B C2B H2B 108.2 . . ?
O3B C3B C2B 112.4(6) . . ?
O3B C3B H3B 108.1 . . ?
O3B C3B C4B 109.0(5) . . ?
C2B C3B H3B 108.1 . . ?
C2B C3B C4B 111.0(5) . . ?
C4B C3B H3B 108.1 . . ?
O1A C4B C3B 106.2(5) . . ?
O1A C4B H4B 110.1 . . ?
O1A C4B C5B 109.0(5) . . ?
C3B C4B H4B 110.1 . . ?
C3B C4B C5B 111.3(5) . . ?
C5B C4B H4B 110.1 . . ?
O5B C5B C4B 109.5(5) . . ?
O5B C5B H5B 109.4 . . ?
O5B C5B C6B 106.0(5) . . ?
C4B C5B H5B 109.4 . . ?
C6B C5B C4B 113.2(5) . . ?
C6B C5B H5B 109.4 . . ?
O6B C6B C5B 111.4(5) . . ?
O6B C6B H6BA 109.3 . . ?
O6B C6B H6BB 109.3 . . ?
C5B C6B H6BA 109.3 . . ?
C5B C6B H6BB 109.3 . . ?
H6BA C6B H6BB 108.0 . . ?
C1C O1C C4D 118.9(5) . . ?
C2C O2C K1 99.0(4) . . ?
C3C O3C K3 149.9(4) . . ?
C1C O5C C5C 113.3(5) . . ?
O1C C1C O5C 111.4(5) . . ?
O1C C1C H1C 109.1 . . ?
O1C C1C C2C 108.5(5) . . ?
O5C C1C H1C 109.0 . . ?
O5C C1C C2C 109.7(6) . . ?
C2C C1C H1C 109.0 . . ?
O2C C2C C1C 111.1(6) . . ?
O2C C2C H2C 108.8 . . ?
O2C C2C C3C 110.9(5) . . ?
O2C C2C K1 57.3(3) . . ?
C1C C2C H2C 108.8 . . ?
C1C C2C C3C 108.5(5) . . ?
C1C C2C K1 119.4(4) . . ?
C3C C2C H2C 108.8 . . ?
C3C C2C K1 131.8(4) . . ?
K1 C2C H2C 52.0 . . ?
O3C C3C C2C 112.4(5) . . ?
O3C C3C H3C 109.2 . . ?
O3C C3C C4C 106.9(5) . . ?
C2C C3C H3C 109.2 . . ?
C4C C3C C2C 109.9(5) . . ?
C4C C3C H3C 109.2 . . ?
O1B C4C C3C 105.0(5) . . ?
O1B C4C H4C 110.0 . . ?
O1B C4C C5C 108.3(5) . . ?
C3C C4C H4C 110.0 . . ?
C3C C4C C5C 113.2(5) . . ?
C5C C4C H4C 110.0 . . ?
O5C C5C C4C 108.6(5) . . ?
O5C C5C H5C 109.0 . . ?
O5C C5C C6C 106.3(5) . . ?
C4C C5C H5C 109.0 . . ?
C6C C5C C4C 114.7(6) . . ?
C6C C5C H5C 109.0 . . ?
O6C C6C C5C 110.8(7) . . ?
O6C C6C H6CA 109.5 . . ?
O6C C6C H6CB 109.5 . . ?
C5C C6C H6CA 109.5 . . ?
C5C C6C H6CB 109.5 . . ?
H6CA C6C H6CB 108.1 . . ?
C1D O1D C4E 119.3(5) . . ?
C2D O2D K2 104.9(5) . . ?
C1D O5D C5D 113.2(5) . . ?
C6D O6D H6D 109.3 . . ?
O1D C1D O5D 111.7(5) . . ?
O1D C1D H1D 109.3 . . ?
O1D C1D C2D 108.3(5) . . ?
O5D C1D H1D 109.3 . . ?
O5D C1D C2D 108.8(6) . . ?
C2D C1D H1D 109.3 . . ?
O2D C2D C1D 110.0(6) . . ?
O2D C2D H2D 108.9 . . ?
O2D C2D C3D 109.8(6) . . ?
C1D C2D H2D 108.9 . . ?
C3D C2D C1D 110.4(6) . . ?
C3D C2D H2D 108.9 . . ?
O3D C3D C2D 111.6(6) . . ?
O3D C3D H3D 108.9 . . ?
O3D C3D C4D 108.3(6) . . ?
C2D C3D H3D 108.9 . . ?
C2D C3D C4D 110.2(6) . . ?
C4D C3D H3D 108.9 . . ?
O1C C4D C3D 106.6(5) . . ?
O1C C4D H4D 109.7 . . ?
O1C C4D C5D 110.6(5) . . ?
C3D C4D H4D 109.7 . . ?
C3D C4D C5D 110.4(6) . . ?
C5D C4D H4D 109.7 . . ?
O5D C5D C4D 108.5(5) . . ?
O5D C5D H5D 109.7 . . ?
O5D C5D C6D 106.3(5) . . ?
C4D C5D H5D 109.7 . . ?
C6D C5D C4D 112.9(6) . . ?
C6D C5D H5D 109.7 . . ?
O6D C6D C5D 111.7(6) . . ?
O6D C6D H6DA 109.3 . . ?
O6D C6D H6DB 109.3 . . ?
C5D C6D H6DA 109.3 . . ?
C5D C6D H6DB 109.3 . . ?
H6DA C6D H6DB 107.9 . . ?
C1E O1E C4F 120.9(5) . . ?
C2E O2E K3 131.8(4) . 8_666 ?
C1E O5E C5E 113.0(5) . . ?
C6E O6E H6E 99.1 . . ?
O1E C1E O5E 111.3(5) . . ?
O1E C1E H1E 109.5 . . ?
O1E C1E C2E 106.7(5) . . ?
O5E C1E H1E 109.5 . . ?
O5E C1E C2E 110.3(6) . . ?
C2E C1E H1E 109.5 . . ?
O2E C2E C1E 110.8(6) . . ?
O2E C2E H2E 108.7 . . ?
O2E C2E C3E 111.7(5) . . ?
C1E C2E H2E 108.7 . . ?
C1E C2E C3E 108.1(5) . . ?
C3E C2E H2E 108.7 . . ?
O3E C3E C2E 111.0(5) . . ?
O3E C3E H3E 108.3 . . ?
O3E C3E C4E 109.9(5) . . ?
C2E C3E H3E 108.3 . . ?
C2E C3E C4E 111.0(5) . . ?
C4E C3E H3E 108.3 . . ?
O1D C4E C3E 105.3(5) . . ?
O1D C4E H4E 109.7 . . ?
O1D C4E C5E 111.1(5) . . ?
C3E C4E H4E 109.7 . . ?
C5E C4E C3E 111.4(6) . . ?
C5E C4E H4E 109.7 . . ?
O5E C5E C4E 110.0(5) . . ?
O5E C5E H5E 109.5 . . ?
O5E C5E C6E 106.1(5) . . ?
C4E C5E H5E 109.5 . . ?
C4E C5E C6E 112.3(6) . . ?
C6E C5E H5E 109.5 . . ?
O6E C6E C5E 111.8(6) . . ?
O6E C6E H6EA 109.3 . . ?
O6E C6E H6EB 109.3 . . ?
C5E C6E H6EA 109.3 . . ?
C5E C6E H6EB 109.3 . . ?
H6EA C6E H6EB 107.9 . . ?
C1F O1F C4A 119.2(5) . . ?
C1F O5F C5F 113.3(4) . . ?
C6F O6F H6F 107.8 . . ?
O1F C1F H1F 108.5 . . ?
O1F C1F C2F 108.5(5) . . ?
O5F C1F O1F 111.6(5) . . ?
O5F C1F H1F 108.5 . . ?
O5F C1F C2F 111.1(6) . . ?
C2F C1F H1F 108.5 . . ?
O2F C2F C1F 112.0(6) . . ?
O2F C2F H2F 108.3 . . ?
O2F C2F C3F 110.8(5) . . ?
C1F C2F H2F 108.3 . . ?
C1F C2F C3F 109.0(5) . . ?
C3F C2F H2F 108.3 . . ?
O3F C3F C2F 111.7(5) . . ?
O3F C3F H3F 108.4 . . ?
O3F C3F C4F 109.3(5) . . ?
C2F C3F H3F 108.4 . . ?
C4F C3F C2F 110.7(5) . . ?
C4F C3F H3F 108.4 . . ?
O1E C4F C3F 104.6(5) . . ?
O1E C4F H4F 109.9 . . ?
O1E C4F C5F 110.5(5) . . ?
C3F C4F H4F 109.9 . . ?
C3F C4F C5F 112.1(5) . . ?
C5F C4F H4F 109.9 . . ?
O5F C5F C4F 109.2(5) . . ?
O5F C5F H5F 109.5 . . ?
O5F C5F C6F 106.8(5) . . ?
C4F C5F H5F 109.5 . . ?
C6F C5F C4F 112.2(6) . . ?
C6F C5F H5F 109.5 . . ?
O6F C6F C5F 111.6(6) . . ?
O6F C6F H6FA 109.3 . . ?
O6F C6F H6FB 109.3 . . ?
C5F C6F H6FA 109.3 . . ?
C5F C6F H6FB 109.3 . . ?
H6FA C6F H6FB 108.0 . . ?
O2 P1 O1 111.7(4) . . ?
O2 P1 O1' 103.6(12) . . ?
O2 P1 O3 113.4(4) . . ?
O2 P1 O4 113.0(4) . . ?
O3 P1 O1 113.7(5) . . ?
O3 P1 O1' 78.6(9) . . ?
O3 P1 O4 111.4(6) . . ?
O4 P1 O1 91.7(5) . . ?
O4 P1 O1' 132.3(10) . . ?
C1 O1 P1 120.4(7) . . ?
C1 O1' P1 123.5(17) . . ?
O1 C1 H1AA 108.6 . . ?
O1 C1 H1AB 108.6 . . ?
O1 C1 C2 114.5(9) . . ?
O1' C1 H1BC 105.8 . . ?
O1' C1 H1BD 105.8 . . ?
O1' C1 C2' 126(2) . . ?
H1AA C1 H1AB 107.6 . . ?
H1BC C1 H1BD 106.2 . . ?
C2 C1 H1AA 108.6 . . ?
C2 C1 H1AB 108.6 . . ?
C2' C1 H1BC 105.8 . . ?
C2' C1 H1BD 105.8 . . ?
C1 C2 H2G 106.7 . . ?
C1 C2 H2H 106.7 . . ?
C1 C2 C3 122.7(12) . . ?
H2G C2 H2H 106.6 . . ?
C3 C2 H2G 106.7 . . ?
C3 C2 H2H 106.7 . . ?
C1 C2' H2'A 104.0 . . ?
C1 C2' H2'B 104.0 . . ?
H2'A C2' H2'B 105.4 . . ?
C3 C2' C1 133(3) . . ?
C3 C2' H2'A 104.0 . . ?
C3 C2' H2'B 104.0 . . ?
C2 C3 H3AA 105.4 . . ?
C2 C3 H3AB 105.4 . . ?
C2' C3 H3BC 97.8 . . ?
C2' C3 H3BD 97.8 . . ?
C2' C3 C4 155(2) . . ?
H3AA C3 H3AB 106.0 . . ?
H3BC C3 H3BD 103.7 . . ?
C4 C3 C2 127.7(13) . . ?
C4 C3 H3AA 105.4 . . ?
C4 C3 H3AB 105.4 . . ?
C4 C3 H3BC 97.8 . . ?
C4 C3 H3BD 97.8 . . ?
C3 C4 H4G 104.5 . . ?
C3 C4 H4H 104.5 . . ?
C4 C4 C3 131(2) 8_666 . ?
C4 C4 H4G 104.5 8_666 . ?
C4 C4 H4H 104.5 8_666 . ?
H4G C4 H4H 105.7 . . ?
O2C K1 C2C 23.69(15) . . ?
O2C K1 K1 118.59(18) . 7_466 ?
O2C K1 O12W 56.4(4) . . ?
C2C K1 K1 116.37(19) . 7_466 ?
O9W K1 O2C 154.7(8) 4_464 . ?
O9W K1 C2C 133.8(7) 4_464 . ?
O9W K1 K1 78.5(7) 4_464 7_466 ?
O9W K1 O12W 144.8(8) 4_464 . ?
O9W K1 O27W 82.7(7) 4_464 4_464 ?
O12W K1 C2C 68.8(4) . . ?
O12W K1 K1 66.4(4) . 7_466 ?
O27W K1 O2C 83.7(2) 4_464 . ?
O27W K1 C2C 86.4(2) 4_464 . ?
O27W K1 K1 156.9(2) 4_464 7_466 ?
O27W K1 O12W 130.5(4) 4_464 . ?
O2B K3 O2B 104.4(3) . 2_675 ?
O2B K3 O3C 112.1(2) 2_675 . ?
O2B K3 O3C 56.5(2) . . ?
O2B K3 O2E 67.3(2) . 8_666 ?
O2B K3 O5W 106.7(3) 2_675 3_654 ?
O2B K3 O5W 103.5(3) . 3_654 ?
O2B K3 O5W 142.0(3) . 4_464 ?
O2B K3 O6W 119.9(6) . 4_464 ?
O2E K3 O2B 171.3(3) 8_666 2_675 ?
O2E K3 O3C 61.4(2) 8_666 . ?
O2E K3 O5W 78.8(3) 8_666 3_654 ?
O2E K3 O6W 105.7(5) 8_666 4_464 ?
K3 K3 O2B 62.1(3) 2_675 2_675 ?
K3 K3 O2B 86.5(4) 2_675 . ?
K3 K3 O3C 141.1(3) 2_675 . ?
K3 K3 O2E 118.5(5) 2_675 8_666 ?
K3 K3 O5W 99.0(3) 2_675 4_464 ?
K3 K3 O5W 53.7(3) 2_675 3_654 ?
K3 K3 O6W 135.1(6) 2_675 4_464 ?
O5W K3 O2B 111.4(3) 4_464 2_675 ?
O5W K3 O3C 139.6(3) 3_654 . ?
O5W K3 O3C 117.3(3) 4_464 . ?
O5W K3 O2E 77.3(3) 4_464 8_666 ?
O5W K3 O5W 54.7(4) 4_464 3_654 ?
O5W K3 O6W 82.0(5) 4_464 4_464 ?
O6W K3 O2B 75.6(4) 4_464 2_675 ?
O6W K3 O3C 67.9(5) 4_464 . ?
O6W K3 O5W 134.9(6) 4_464 3_654 ?
K3 O5W K3 27.3(3) 3_655 4_465 ?
O6A K2 C6A 23.53(18) 6_466 6_466 ?
O6A K2 O27W 68.3(3) 6_466 6_466 ?
O2D K2 O6A 102.8(4) . 6_466 ?
O2D K2 C6A 110.9(3) . 6_466 ?
O2D K2 O18W 124.5(5) . . ?
O2D K2 O27W 94.3(4) . 6_466 ?
O18W K2 O27W 139.1(4) . 6_466 ?
O20W K2 O2D 81.3(7) 8_666 . ?
O20W K2 O18W 101.9(9) 8_666 . ?
O20W K2 O27W 96.0(13) 8_666 6_466 ?
O27W K2 C6A 90.1(3) 6_466 6_466 ?
K1 O27W K2 52.2(3) 3_655 6_566 ?

loop_
_geom_bond_atom_site_label_1
_geom_bond_atom_site_label_2
_geom_bond_distance
_geom_bond_site_symmetry_2
_geom_bond_publ_flag
O1A C1A 1.405(8) . ?
O1A C4B 1.433(8) . ?
O2A C2A 1.420(8) . ?
O3A C3A 1.421(8) . ?
O5A C1A 1.417(8) . ?
O5A C5A 1.438(8) . ?
O6A C6A 1.427(8) . ?
O6A K2 2.788(10) 6_566 ?
C1A H1A 1.0000 . ?
C1A C2A 1.532(9) . ?
C2A H2A 1.0000 . ?
C2A C3A 1.516(9) . ?
C3A H3A 1.0000 . ?
C3A C4A 1.519(8) . ?
C4A H4A 1.0000 . ?
C4A C5A 1.542(9) . ?
C4A O1F 1.421(8) . ?
C5A H5A 1.0000 . ?
C5A C6A 1.510(9) . ?
C6A H6AA 0.9900 . ?
C6A H6AB 0.9900 . ?
C6A K2 3.449(12) 6_566 ?
O1B C1B 1.424(8) . ?
O1B C4C 1.433(8) . ?
O2B C2B 1.404(9) . ?
O2B K3 2.687(8) . ?
O2B K3 3.033(7) 2_675 ?
O3B C3B 1.424(8) . ?
O5B C1B 1.414(8) . ?
O5B C5B 1.438(8) . ?
O6B H6B 1.0023 . ?
O6B C6B 1.428(8) . ?
C1B H1B 1.0000 . ?
C1B C2B 1.529(9) . ?
C2B H2B 1.0000 . ?
C2B C3B 1.517(10) . ?
C3B H3B 1.0000 . ?
C3B C4B 1.522(9) . ?
C4B H4B 1.0000 . ?
C4B C5B 1.536(9) . ?
C5B H5B 1.0000 . ?
C5B C6B 1.517(9) . ?
C6B H6BA 0.9900 . ?
C6B H6BB 0.9900 . ?
O1C C1C 1.408(8) . ?
O1C C4D 1.426(8) . ?
O2C C2C 1.410(8) . ?
O2C K1 2.953(7) . ?
O3C C3C 1.427(8) . ?
O3C K3 3.406(10) . ?
O5C C1C 1.421(8) . ?
O5C C5C 1.453(8) . ?
O6C C6C 1.435(12) . ?
C1C H1C 1.0000 . ?
C1C C2C 1.515(10) . ?
C2C H2C 1.0000 . ?
C2C C3C 1.535(9) . ?
C2C K1 3.467(8) . ?
C3C H3C 1.0000 . ?
C3C C4C 1.513(9) . ?
C4C H4C 1.0000 . ?
C4C C5C 1.531(9) . ?
C5C H5C 1.0000 . ?
C5C C6C 1.485(10) . ?
C6C H6CA 0.9900 . ?
C6C H6CB 0.9900 . ?
O1D C1D 1.396(8) . ?
O1D C4E 1.435(8) . ?
O2D C2D 1.429(8) . ?
O2D K2 2.649(10) . ?
O3D C3D 1.416(9) . ?
O5D C1D 1.406(8) . ?
O5D C5D 1.448(8) . ?
O6D H6D 0.85(3) . ?
O6D C6D 1.419(9) . ?
C1D H1D 1.0000 . ?
C1D C2D 1.526(10) . ?
C2D H2D 1.0000 . ?
C2D C3D 1.510(10) . ?
C3D H3D 1.0000 . ?
C3D C4D 1.522(9) . ?
C4D H4D 1.0000 . ?
C4D C5D 1.540(10) . ?
C5D H5D 1.0000 . ?
C5D C6D 1.497(9) . ?
C6D H6DA 0.9900 . ?
C6D H6DB 0.9900 . ?
O1E C1E 1.400(8) . ?
O1E C4F 1.429(8) . ?
O2E C2E 1.414(8) . ?
O2E K3 2.789(7) 8_666 ?
O3E C3E 1.430(8) . ?
O5E C1E 1.422(8) . ?
O5E C5E 1.428(9) . ?
O6E H6E 0.8221 . ?
O6E C6E 1.414(9) . ?
C1E H1E 1.0000 . ?
C1E C2E 1.514(9) . ?
C2E H2E 1.0000 . ?
C2E C3E 1.527(9) . ?
C3E H3E 1.0000 . ?
C3E C4E 1.531(9) . ?
C4E H4E 1.0000 . ?
C4E C5E 1.515(10) . ?
C5E H5E 1.0000 . ?
C5E C6E 1.535(9) . ?
C6E H6EA 0.9900 . ?
C6E H6EB 0.9900 . ?
O1F C1F 1.410(8) . ?
O2F C2F 1.415(8) . ?
O3F C3F 1.425(8) . ?
O5F C1F 1.396(8) . ?
O5F C5F 1.435(8) . ?
O6F H6F 0.9462 . ?
O6F C6F 1.451(9) . ?
C1F H1F 1.0000 . ?
C1F C2F 1.522(9) . ?
C2F H2F 1.0000 . ?
C2F C3F 1.528(10) . ?
C3F H3F 1.0000 . ?
C3F C4F 1.516(9) . ?
C4F H4F 1.0000 . ?
C4F C5F 1.542(9) . ?
C5F H5F 1.0000 . ?
C5F C6F 1.500(9) . ?
C6F H6FA 0.9900 . ?
C6F H6FB 0.9900 . ?
P1 O1 1.633(8) . ?
P1 O1' 1.71(2) . ?
P1 O2 1.479(7) . ?
P1 O3 1.486(8) . ?
P1 O4 1.554(9) . ?
O1 C1 1.377(11) . ?
O1' C1 1.24(2) . ?
C1 H1AA 0.9900 . ?
C1 H1AB 0.9900 . ?
C1 H1BC 0.9900 . ?
C1 H1BD 0.9900 . ?
C1 C2 1.407(15) . ?
C1 C2' 1.40(4) . ?
C2 H2G 0.9900 . ?
C2 H2H 0.9900 . ?
C2 C3 1.462(15) . ?
C2' H2'A 0.9900 . ?
C2' H2'B 0.9900 . ?
C2' C3 1.35(4) . ?
C3 H3AA 0.9900 . ?
C3 H3AB 0.9900 . ?
C3 H3BC 0.9900 . ?
C3 H3BD 0.9900 . ?
C3 C4 1.409(18) . ?
C4 C4 1.37(3) 8_666 ?
C4 H4G 0.9900 . ?
C4 H4H 0.9900 . ?
K1 K1 4.017(9) 7_466 ?
K1 O9W 2.82(2) 4_464 ?
K1 O12W 3.30(5) . ?
K1 O27W 2.859(11) 4_464 ?
K3 K3 1.582(19) 2_675 ?
K3 O5W 2.781(11) 4_464 ?
K3 O5W 3.407(13) 3_654 ?
K3 O6W 2.85(3) 4_464 ?
O1W O8W 1.54(3) 6_566 ?
O2W O7W 1.34(2) 5_546 ?
O3W O3W 1.01(8) 2_665 ?
K2 O18W 2.695(17) . ?
K2 O20W 2.42(5) 8_666 ?
K2 O27W 3.254(15) 6_466 ?
O4W O4W 1.32(2) 2_675 ?
O14W O14W 0.80(4) 7_556 ?
O17W O17W 0.94(3) 8_667 ?
O24W O24W 1.69(7) 7_556 ?

loop_
_twin_individual_id
_twin_individual_mass_fraction_refined
1 0.92(4)
2 0.08(4)
